data_4078330
loop_
_publ_author_name
'Tejel, Cristina'
'Villoro, Jos\'e M.'
'Ciriano, Miguel A.'
'L\'opez, Jos\'e A.'
'Eguiz\'abal, Eduardo'
'Lahoz, Fernando J.'
'Bakhmutov, Vladimir I.'
'Oro, Luis A.'

_publ_section_title
;
 Dynamic Behavior, Redistribution Reactions, and Intermetallic Distances
 of Dinuclear Bis(\m-pyrazolato)rhodium(I) Complexes
;
_journal_issue 13
_journal_name_full Organometallics
_journal_page_first 2967
_journal_paper_doi 10.1021/om960005y
_journal_volume 15
_journal_year 1996
_chemical_formula_structural '[Rh~2~(\m-pz)~2~(COD)(CN^t^But)~2~]'
_chemical_formula_sum 'C24 H36 N6 Rh2'
_chemical_formula_weight 614.41
_space_group_IT_number 14
_symmetry_cell_setting monoclinic
_symmetry_space_group_name_Hall '-P 2ybc'
_symmetry_space_group_name_H-M 'P 1 21/c 1'
_atom_sites_solution_primary direct
_atom_sites_solution_secondary difmap
_cell_angle_alpha 90.00
_cell_angle_beta 97.760(10)
_cell_angle_gamma 90.00
_cell_formula_units_Z 4
_cell_length_a 17.367(3)
_cell_length_b 9.993(2)
_cell_length_c 16.344(3)
_cell_measurement_reflns_used 50
_cell_measurement_temperature 293(2)
_cell_measurement_theta_max 17.5
_cell_measurement_theta_min 10
_cell_volume 2810.5(9)
_computing_cell_refinement 'DIF4 (Stoe)'
_computing_data_collection 'DIF4 (Stoe)'
_computing_data_reduction 'REDU4 (Stoe)'
_computing_molecular_graphics 'SHELXTL-PLUS v.4.2 (Siemens)'
_computing_structure_refinement 'SHELXL-93 (Sheldrick, 1993)'
_computing_structure_solution 'SIR92 (Giacovazzo, 1994)'
_diffrn_ambient_temperature 293(2)
_diffrn_measurement_device 'Siemens-Stoe AED-2'
_diffrn_measurement_method '\w/2\q scans'
_diffrn_radiation_monochromator graphite
_diffrn_radiation_source 'normal focus Siemens Mo sealed tube'
_diffrn_radiation_type MoK\a
_diffrn_radiation_wavelength 0.71073
_diffrn_reflns_av_R_equivalents 0.0626
_diffrn_reflns_av_sigmaI/netI 0.1253
_diffrn_reflns_limit_h_max 4
_diffrn_reflns_limit_h_min -20
_diffrn_reflns_limit_k_max 0
_diffrn_reflns_limit_k_min -11
_diffrn_reflns_limit_l_max 19
_diffrn_reflns_limit_l_min -19
_diffrn_reflns_number 6661
_diffrn_reflns_theta_max 24.96
_diffrn_reflns_theta_min 2.36
_diffrn_standards_decay_% 0.6
_diffrn_standards_interval_time 55
_diffrn_standards_number 3
_exptl_absorpt_coefficient_mu 1.195
_exptl_absorpt_correction_T_max 0.690
_exptl_absorpt_correction_T_min 0.554
_exptl_absorpt_correction_type psi-scan
_exptl_crystal_colour 'dark red'
_exptl_crystal_density_diffrn 1.452
_exptl_crystal_description 'prismatic block'
_exptl_crystal_F_000 1248
_exptl_crystal_size_max 0.30
_exptl_crystal_size_mid 0.26
_exptl_crystal_size_min 0.07
_refine_diff_density_max 0.743
_refine_diff_density_min -0.506
_refine_ls_extinction_method none
_refine_ls_goodness_of_fit_all 1.009
_refine_ls_goodness_of_fit_obs 1.121
_refine_ls_matrix_type full
_refine_ls_number_parameters 289
_refine_ls_number_reflns 4924
_refine_ls_number_restraints 52
_refine_ls_restrained_S_all 1.031
_refine_ls_restrained_S_obs 1.134
_refine_ls_R_factor_all 0.1529
_refine_ls_R_factor_obs 0.0565
_refine_ls_shift/esd_max 0.008
_refine_ls_shift/esd_mean 0.001
_refine_ls_structure_factor_coef Fsqd
_refine_ls_weighting_details 'w=1/[\s^2^(Fo^2^)+(0.0618P)^2^+2.0422P] where P=(Fo^2^+2Fc^2^)/3'
_refine_ls_weighting_scheme calc
_refine_ls_wR_factor_all 0.1458
_refine_ls_wR_factor_obs 0.1116
_reflns_number_observed 2527
_reflns_number_total 4926
_reflns_observed_criterion I>2sigma(I)
_cod_data_source_file om2967.cif
_cod_data_source_block comp8
_cod_depositor_comments
;
The following automatic conversions were performed:

'_symmetry_cell_setting' value 'Monoclinic' changed to 'monoclinic'
according to /home/saulius/struct/CIF-dictionaries/cif_core.dic
dictionary named 'cif_core.dic' version 2.4.1 from 2010-06-29.

Automatic conversion script
Id: cif_fix_values 1715 2011-07-08 13:25:40Z adriana 

The following automatic conversions were performed:

'_refine_ls_weighting_scheme' value 'calc
w=1/[\s^2^(Fo^2^)+(0.0618P)^2^+2.0422P] where P=(Fo^2^+2Fc^2^)/3' was
changed to 'calc'. New tag '_refine_ls_weighting_details' was
created. The value of the new tag was set to
'w=1/[\s^2^(Fo^2^)+(0.0618P)^2^+2.0422P] where P=(Fo^2^+2Fc^2^)/3'.

Automatic conversion script
Id: cif_fix_values 3143 2015-03-26 13:38:13Z robertas 
;
_cod_database_code 4078330
_atom_sites_solution_hydrogens_special_details
;
 Most of the hydrogen atoms were located in a difference Fourier map, but
 some of them were introduced in calculated positions.
;
_refine_ls_hydrogen_treatment_special_details
;
 The hydrogen atoms were refined riding on the carbon atoms, with two
 free common isotropic thermal parameters.
;

loop_
_symmetry_equiv_pos_as_xyz
'x, y, z'
'-x, y+1/2, -z+1/2'
'-x, -y, -z'
'x, -y-1/2, z-1/2'

loop_
_atom_site_aniso_label
_atom_site_aniso_U_11
_atom_site_aniso_U_22
_atom_site_aniso_U_33
_atom_site_aniso_U_23
_atom_site_aniso_U_13
_atom_site_aniso_U_12
Rh1 0.0468(4) 0.0433(4) 0.0390(4) 0.0027(3) 0.0142(3) 0.0069(4)
Rh2 0.0442(4) 0.0687(6) 0.0484(4) -0.0196(4) 0.0160(3) -0.0121(4)
N1 0.048(4) 0.050(5) 0.040(4) -0.004(3) 0.019(3) 0.001(4)
N2 0.053(5) 0.058(5) 0.046(4) -0.015(4) 0.018(3) -0.005(4)
C1 0.074(7) 0.066(7) 0.041(5) -0.014(5) 0.023(5) -0.009(6)
C2 0.089(8) 0.084(8) 0.055(6) -0.014(6) 0.038(6) -0.004(7)
C3 0.062(6) 0.096(9) 0.057(6) -0.022(6) 0.030(5) -0.014(6)
N3 0.090(6) 0.036(4) 0.066(5) 0.003(4) 0.050(5) 0.009(5)
N4 0.103(6) 0.057(5) 0.056(5) -0.020(4) 0.039(5) -0.033(5)
C4 0.101(6) 0.057(5) 0.079(6) 0.007(5) 0.044(5) 0.014(6)
C5 0.127(7) 0.063(5) 0.089(7) 0.006(6) 0.049(6) 0.006(6)
C6 0.110(6) 0.071(6) 0.079(6) -0.008(6) 0.025(6) -0.027(6)
C7 0.036(5) 0.085(8) 0.062(6) -0.023(6) 0.009(4) 0.000(5)
N5 0.056(5) 0.106(7) 0.053(5) -0.033(5) 0.005(4) 0.010(5)
C8 0.033(5) 0.110(10) 0.059(6) -0.039(6) 0.015(5) 0.000(6)
N6 0.052(6) 0.104(8) 0.091(7) -0.032(6) 0.000(5) 0.024(6)
C9 0.101(9) 0.111(10) 0.043(6) -0.033(6) 0.000(6) 0.025(8)
C10 0.064(7) 0.074(8) 0.099(9) -0.004(7) 0.015(6) 0.005(6)
C17 0.052(5) 0.060(7) 0.058(6) 0.000(5) 0.027(5) -0.001(5)
C18 0.045(6) 0.090(9) 0.074(7) 0.009(6) 0.027(5) 0.018(6)
C19 0.050(6) 0.064(7) 0.069(6) -0.024(5) 0.009(5) -0.025(5)
C20 0.064(6) 0.034(5) 0.064(6) -0.004(4) 0.021(5) -0.007(5)
C21 0.060(8) 0.143(14) 0.103(10) 0.010(10) 0.009(7) -0.011(9)
C22 0.081(9) 0.091(10) 0.087(8) -0.009(7) 0.004(7) -0.028(8)
C23 0.101(9) 0.050(7) 0.066(7) 0.011(5) 0.022(6) 0.012(6)
C24 0.098(9) 0.081(8) 0.053(6) 0.002(6) 0.025(6) -0.017(7)

loop_
_atom_site_label
_atom_site_type_symbol
_atom_site_fract_x
_atom_site_fract_y
_atom_site_fract_z
_atom_site_U_iso_or_equiv
_atom_site_thermal_displace_type
_atom_site_occupancy
_atom_site_calc_flag
_atom_site_refinement_flags
_atom_site_disorder_group
Rh1 Rh 0.12150(4) -0.07006(7) -0.38581(4) 0.0423(2) Uani 1 d . .
Rh2 Rh 0.29395(4) -0.01990(8) -0.30306(4) 0.0529(3) Uani 1 d . .
N1 N 0.2057(4) -0.0923(7) -0.4635(4) 0.045(2) Uani 1 d . .
N2 N 0.2797(4) -0.0726(8) -0.4271(4) 0.051(2) Uani 1 d . .
C1 C 0.2070(6) -0.1349(10) -0.5401(5) 0.059(3) Uani 1 d . .
H1 H 0.1635(6) -0.1537(10) -0.5782(5) 0.096(16) Uiso 1 d R .
C2 C 0.2832(6) -0.1463(11) -0.5546(6) 0.073(3) Uani 1 d . .
H2 H 0.3011(6) -0.1752(11) -0.6028(6) 0.096(16) Uiso 1 d R .
C3 C 0.3277(6) -0.1055(11) -0.4809(6) 0.070(3) Uani 1 d . .
H3 H 0.3817(6) -0.1026(11) -0.4710(6) 0.096(16) Uiso 1 d R .
N3 N 0.1514(5) 0.1306(8) -0.3727(5) 0.061(2) Uani 1 d U .
N4 N 0.2247(6) 0.1444(9) -0.3307(5) 0.070(2) Uani 1 d U .
C4 C 0.1106(7) 0.2467(12) -0.3737(7) 0.076(3) Uani 1 d U .
H4 H 0.0594(7) 0.2616(12) -0.3968(7) 0.096(16) Uiso 1 d R .
C5 C 0.1624(8) 0.3349(13) -0.3327(7) 0.090(3) Uani 1 d U .
H5 H 0.1513(8) 0.4245(13) -0.3243(7) 0.096(16) Uiso 1 d R .
C6 C 0.2313(8) 0.2757(12) -0.3056(7) 0.085(3) Uani 1 d U .
H6 H 0.2748(8) 0.3151(12) -0.2757(7) 0.096(16) Uiso 1 d R .
C7 C 0.2994(5) 0.0285(11) -0.1915(6) 0.061(3) Uani 1 d . .
N5 N 0.3016(4) 0.0643(10) -0.1236(5) 0.072(3) Uani 1 d . .
C8 C 0.3581(6) -0.1704(13) -0.2741(6) 0.067(3) Uani 1 d . .
N6 N 0.3976(5) -0.2601(11) -0.2553(6) 0.083(3) Uani 1 d . .
C9 C 0.2867(6) 0.1070(11) -0.0440(5) 0.086(4) Uani 1 d D .
C11A C 0.3489(10) 0.0404(21) 0.0214(13) 0.110(10) Uiso 0.57(3) d PD 1
C12A C 0.2874(14) 0.2631(14) -0.0374(15) 0.118(10) Uiso 0.57(3) d PD 1
C13A C 0.2029(9) 0.0492(20) -0.0362(14) 0.098(9) Uiso 0.57(3) d PD 1
C11B C 0.3726(10) 0.1433(33) -0.0038(21) 0.144(17) Uiso 0.43(3) d PD 2
C12B C 0.2355(14) 0.2375(19) -0.0522(15) 0.079(10) Uiso 0.43(3) d PD 2
C13B C 0.2512(18) -0.0017(25) 0.0093(22) 0.156(19) Uiso 0.43(3) d PD 2
C10 C 0.4535(5) -0.3666(10) -0.2365(6) 0.079(3) Uani 1 d D .
C14A C 0.5053(15) -0.3634(35) -0.3080(14) 0.087(10) Uiso 0.52(7) d PD 1
C15A C 0.5012(17) -0.3485(40) -0.1499(12) 0.095(10) Uiso 0.52(7) d PD 1
C16A C 0.4001(17) -0.4940(25) -0.2418(28) 0.117(13) Uiso 0.52(7) d PD 1
C14B C 0.4914(17) -0.3981(34) -0.3171(11) 0.081(11) Uiso 0.48(7) d PD 2
C15B C 0.5172(14) -0.3046(32) -0.1684(18) 0.081(11) Uiso 0.48(7) d PD 2
C16B C 0.4237(21) -0.5032(19) -0.2013(25) 0.104(13) Uiso 0.48(7) d PD 2
C17 C 0.0643(5) -0.0578(10) -0.2788(6) 0.055(2) Uani 1 d . .
H17 H 0.1033(44) 0.0071(73) -0.2564(26) 0.092(10) Uiso 1 d R .
C18 C 0.0100(6) -0.0380(12) -0.3479(7) 0.068(3) Uani 1 d . .
H18 H 0.0194(6) 0.0652(12) -0.3753(7) 0.092(10) Uiso 1 d R .
C19 C 0.0717(5) -0.2624(10) -0.4172(6) 0.061(3) Uani 1 d . .
H19 H 0.0801(5) -0.2761(10) -0.4874(6) 0.092(10) Uiso 1 d R .
C20 C 0.1326(6) -0.2723(9) -0.3522(6) 0.053(2) Uani 1 d . .
H20 H 0.1789(6) -0.2947(9) -0.3710(6) 0.092(10) Uiso 1 d R .
C21 C -0.0467(7) -0.1337(15) -0.3879(8) 0.102(4) Uani 1 d . .
H21A H -0.0700(7) -0.0974(15) -0.4405(8) 0.092(10) Uiso 1 d R .
H21B H -0.0877(7) -0.1448(15) -0.3537(8) 0.092(10) Uiso 1 d R .
C22 C -0.0122(7) -0.2707(13) -0.4036(8) 0.087(4) Uani 1 d . .
H22A H -0.0161(7) -0.3276(13) -0.3563(8) 0.092(10) Uiso 1 d R .
H22B H -0.0424(7) -0.3115(13) -0.4514(8) 0.092(10) Uiso 1 d R .
C23 C 0.1250(7) -0.2869(10) -0.2617(6) 0.072(3) Uani 1 d . .
H23A H 0.1073(7) -0.3768(10) -0.2519(6) 0.092(10) Uiso 1 d R .
H23B H 0.1757(7) -0.2754(10) -0.2293(6) 0.092(10) Uiso 1 d R .
C24 C 0.0691(6) -0.1899(11) -0.2325(6) 0.076(3) Uani 1 d . .
H24A H 0.0850(6) -0.1732(11) -0.1742(6) 0.092(10) Uiso 1 d R .
H24B H 0.0178(6) -0.2300(11) -0.2383(6) 0.092(10) Uiso 1 d R .

loop_
_atom_type_symbol
_atom_type_description
_atom_type_scat_dispersion_real
_atom_type_scat_dispersion_imag
_atom_type_scat_source
C C 0.0033 0.0016 'International Tables Vol C Tables 4.2.6.8 and 6.1.1.4'
H H 0.0000 0.0000 'International Tables Vol C Tables 4.2.6.8 and 6.1.1.4'
N N 0.0061 0.0033 'International Tables Vol C Tables 4.2.6.8 and 6.1.1.4'
Rh Rh -1.1178 0.9187 'International Tables Vol C Tables 4.2.6.8 and 6.1.1.4'

loop_
_geom_angle_atom_site_label_1
_geom_angle_atom_site_label_2
_geom_angle_atom_site_label_3
_geom_angle
N1 Rh1 N3 88.8(3)
N1 Rh1 C20 90.6(3)
N3 Rh1 C20 153.1(4)
N1 Rh1 C17 162.8(3)
N3 Rh1 C17 89.9(3)
C20 Rh1 C17 82.9(4)
N1 Rh1 C18 159.3(3)
N3 Rh1 C18 92.8(4)
C20 Rh1 C18 97.1(4)
C17 Rh1 C18 37.9(4)
N1 Rh1 C19 93.0(3)
N3 Rh1 C19 168.3(4)
C20 Rh1 C19 38.5(4)
C17 Rh1 C19 91.7(4)
C18 Rh1 C19 81.5(4)
N1 Rh1 Rh2 64.7(2)
N3 Rh1 Rh2 66.0(3)
C20 Rh1 Rh2 89.6(3)
C17 Rh1 Rh2 99.2(3)
C18 Rh1 Rh2 134.2(3)
C19 Rh1 Rh2 125.1(3)
C7 Rh2 C8 90.7(4)
C7 Rh2 N4 87.6(4)
C8 Rh2 N4 178.3(4)
C7 Rh2 N2 176.1(3)
C8 Rh2 N2 91.8(3)
N4 Rh2 N2 89.9(3)
C7 Rh2 Rh1 112.2(3)
C8 Rh2 Rh1 118.3(3)
N4 Rh2 Rh1 62.5(2)
N2 Rh2 Rh1 63.9(2)
C1 N1 N2 109.0(7)
C1 N1 Rh1 135.7(6)
N2 N1 Rh1 114.9(5)
C3 N2 N1 108.4(7)
C3 N2 Rh2 134.7(7)
N1 N2 Rh2 116.5(5)
N1 C1 C2 109.1(9)
C1 C2 C3 105.0(8)
N2 C3 C2 108.5(9)
C4 N3 N4 111.6(9)
C4 N3 Rh1 134.5(8)
N4 N3 Rh1 110.5(6)
N3 N4 C6 106.2(10)
N3 N4 Rh2 120.6(6)
C6 N4 Rh2 132.5(9)
N3 C4 C5 103.7(11)
C6 C5 C4 111.9(12)
C5 C6 N4 106.6(12)
N5 C7 Rh2 176.9(10)
C7 N5 C9 167.8(9)
N6 C8 Rh2 178.7(9)
C8 N6 C10 173.8(12)
N5 C9 C11A 107.7(11)
N5 C9 C12A 111.2(12)
C11A C9 C12A 112.3(8)
N5 C9 C13B 115.6(16)
N5 C9 C12B 109.9(11)
C13B C9 C12B 111.1(9)
N5 C9 C13A 104.2(10)
C11A C9 C13A 110.2(8)
C12A C9 C13A 110.9(8)
N5 C9 C11B 99.8(14)
C13B C9 C11B 110.2(9)
C12B C9 C11B 109.6(8)
N6 C10 C15A 111.7(13)
N6 C10 C14A 105.3(13)
C15A C10 C14A 112.8(9)
N6 C10 C16A 102.1(15)
C15A C10 C16A 112.5(8)
C14A C10 C16A 111.7(8)
N6 C10 C14B 108.2(13)
N6 C10 C15B 104.3(12)
C14B C10 C15B 109.4(8)
N6 C10 C16B 117.7(14)
C14B C10 C16B 108.8(8)
C15B C10 C16B 108.1(8)
C18 C17 C24 121.2(10)
C18 C17 Rh1 71.3(5)
C24 C17 Rh1 111.0(6)
C17 C18 C21 127.9(11)
C17 C18 Rh1 70.8(5)
C21 C18 Rh1 110.8(8)
C20 C19 C22 122.1(9)
C20 C19 Rh1 69.0(5)
C22 C19 Rh1 112.4(7)
C19 C20 C23 126.5(9)
C19 C20 Rh1 72.5(6)
C23 C20 Rh1 109.5(6)
C18 C21 C22 114.0(10)
C19 C22 C21 112.6(10)
C24 C23 C20 113.4(8)
C23 C24 C17 113.5(8)

loop_
_geom_bond_atom_site_label_1
_geom_bond_atom_site_label_2
_geom_bond_distance
Rh1 N1 2.073(6)
Rh1 N3 2.075(8)
Rh1 C20 2.097(9)
Rh1 C17 2.129(8)
Rh1 C18 2.135(9)
Rh1 C19 2.142(9)
Rh1 Rh2 3.1553(11)
Rh2 C7 1.877(10)
Rh2 C8 1.893(13)
Rh2 N4 2.049(10)
Rh2 N2 2.077(7)
N1 C1 1.327(10)
N1 N2 1.355(9)
N2 C3 1.332(10)
C1 C2 1.381(13)
C2 C3 1.402(13)
N3 C4 1.358(13)
N3 N4 1.369(11)
N4 C6 1.375(14)
C4 C5 1.37(2)
C5 C6 1.35(2)
C7 N5 1.162(11)
N5 C9 1.425(11)
C8 N6 1.145(13)
N6 C10 1.445(13)
C9 C11A 1.562(11)
C9 C12A 1.563(11)
C9 C13B 1.570(11)
C9 C12B 1.574(11)
C9 C13A 1.587(11)
C9 C11B 1.588(11)
C10 C15A 1.552(11)
C10 C14A 1.568(11)
C10 C16A 1.571(11)
C10 C14B 1.582(11)
C10 C15B 1.586(11)
C10 C16B 1.595(11)
C17 C18 1.384(13)
C17 C24 1.519(13)
C18 C21 1.46(2)
C19 C20 1.398(12)
C19 C22 1.506(13)
C20 C23 1.509(13)
C21 C22 1.53(2)
C23 C24 1.495(13)
